data_7100183
loop_
_publ_author_name
'M. Suzuki'

_journal_name_full 'Chemical Communications'
_journal_paper_doi 10.1039/b506586k
_journal_year 2005
_chemical_formula_moiety 'C104 H98 F30 N8 '
_chemical_formula_sum 'C104 H98 F30 N8'
_chemical_formula_weight 2029.92
_space_group_IT_number 15
_symmetry_cell_setting monoclinic
_symmetry_space_group_name_Hall '-C 2yc'
_symmetry_space_group_name_H-M 'C 1 2/c 1'
_cell_angle_alpha 90
_cell_angle_beta 103.83(6)
_cell_angle_gamma 90
_cell_formula_units_Z 4
_cell_length_a 28.13(3)
_cell_length_b 19.70(3)
_cell_length_c 18.13(3)
_cell_measurement_temperature 123.1
_cell_volume 9756(23)
_exptl_crystal_density_diffrn 1.382
_cod_original_sg_symbol_H-M 'C 2/c'
_cod_original_formula_sum 'C104 H98 F30 N8 '
_cod_database_code 7100183

loop_
_symmetry_equiv_pos_site_id
_symmetry_equiv_pos_as_xyz
1 +X,+Y,+Z
2 -X,+Y,1/2-Z
3 -X,-Y,-Z
4 +X,-Y,1/2+Z
5 1/2+X,1/2+Y,+Z
6 1/2-X,1/2+Y,1/2-Z
7 1/2-X,1/2-Y,-Z
8 1/2+X,1/2-Y,1/2+Z

loop_
_atom_site_label
_atom_site_type_symbol
_atom_site_fract_x
_atom_site_fract_y
_atom_site_fract_z
_atom_site_U_iso_or_equiv
_atom_site_adp_type
_atom_site_occupancy
_atom_site_symmetry_multiplicity
_atom_site_calc_flag
_atom_site_refinement_flags
_atom_site_disorder_assembly
_atom_site_disorder_group
F(1) F 0.03215(6) 0.1267(1) -0.1649(1) 0.0658(6) Uani 1.00 1 d . . .
F(2) F -0.06450(7) 0.1317(1) -0.1765(1) 0.0970(9) Uani 1.00 1 d . . .
F(3) F -0.09902(6) 0.1829(1) -0.0610(2) 0.108(1) Uani 1.00 1 d . . .
F(4) F -0.03569(9) 0.2263(1) 0.0677(2) 0.108(1) Uani 1.00 1 d . . .
F(5) F 0.06153(7) 0.2175(1) 0.0812(1) 0.0702(6) Uani 1.00 1 d . . .
F(6) F 0.07361(5) 0.46398(9) -0.1582(1) 0.0503(5) Uani 1.00 1 d . . .
F(7) F -0.02338(6) 0.4793(1) -0.1754(1) 0.0633(5) Uani 1.00 1 d . . .
F(8) F -0.06631(5) 0.4394(1) -0.0640(1) 0.0616(5) Uani 1.00 1 d . . .
F(9) F -0.01156(6) 0.3856(1) 0.0662(1) 0.0629(5) Uani 1.00 1 d . . .
F(10) F 0.08611(6) 0.37195(9) 0.08534(9) 0.0490(4) Uani 1.00 1 d . . .
F(11) F 0.26045(6) 0.63230(8) -0.10874(9) 0.0486(4) Uani 1.00 1 d . . .
F(12) F 0.29125(6) 0.76168(9) -0.0897(1) 0.0568(5) Uani 1.00 1 d . . .
F(13) F 0.34910(6) 0.80232(8) 0.0450(1) 0.0617(5) Uani 1.00 1 d . . .
F(14) F 0.37048(7) 0.71490(9) 0.1639(1) 0.0644(5) Uani 1.00 1 d . . .
F(15) F 0.33811(6) 0.58665(9) 0.1468(1) 0.0507(4) Uani 1.00 1 d . . .
N(1) N 0.17017(7) 0.0798(1) -0.0173(1) 0.0341(5) Uani 1.00 1 d . . .
N(2) N 0.10893(7) 0.2849(1) -0.0386(1) 0.0339(5) Uani 1.00 1 d . . .
N(3) N 0.21890(7) 0.4476(1) -0.0137(1) 0.0315(5) Uani 1.00 1 d . . .
N(4) N 0.20708(7) 0.4552(1) -0.2456(1) 0.0357(5) Uani 1.00 1 d . . .
C(1) C 0.17127(9) 0.0112(1) -0.0120(2) 0.0329(6) Uani 1.00 1 d . . .
C(2) C 0.12272(9) -0.0155(1) -0.0147(2) 0.0403(7) Uani 1.00 1 d . . .
C(3) C 0.09243(9) 0.0377(1) -0.0226(2) 0.0405(7) Uani 1.00 1 d . . .
C(4) C 0.12236(9) 0.0974(1) -0.0251(2) 0.0336(6) Uani 1.00 1 d . . .
C(5) C 0.10409(9) 0.1640(1) -0.0347(2) 0.0347(6) Uani 1.00 1 d . . .
C(6) C 0.13075(9) 0.2236(1) -0.0374(1) 0.0328(6) Uani 1.00 1 d . . .
C(7) C 0.18243(9) 0.2309(1) -0.0370(1) 0.0341(6) Uani 1.00 1 d . . .
C(8) C 0.19160(9) 0.2978(1) -0.0349(2) 0.0345(6) Uani 1.00 1 d . . .
C(9) C 0.14536(8) 0.3315(1) -0.0347(1) 0.0319(6) Uani 1.00 1 d . . .
C(10) C 0.13585(8) 0.4011(1) -0.0298(1) 0.0301(6) Uani 1.00 1 d . . .
C(11) C 0.16995(9) 0.4545(1) -0.0176(1) 0.0316(6) Uani 1.00 1 d . . .
C(12) C 0.15766(9) 0.5246(1) -0.0065(1) 0.0325(6) Uani 1.00 1 d . . .
C(13) C 0.19973(9) 0.5599(1) 0.0050(1) 0.0337(6) Uani 1.00 1 d . . .
C(14) C 0.23787(9) 0.5112(1) -0.0005(1) 0.0307(6) Uani 1.00 1 d . . .
C(15) C 0.28708(9) 0.5303(1) 0.0078(1) 0.0316(6) Uani 1.00 1 d . . .
C(16) C 0.05023(9) 0.1720(1) -0.0411(2) 0.0396(7) Uani 1.00 1 d . . .
C(17) C 0.0168(1) 0.1507(2) -0.1064(2) 0.0501(8) Uani 1.00 1 d . . .
C(18) C -0.0330(1) 0.1545(2) -0.1133(3) 0.066(1) Uani 1.00 1 d . . .
C(19) C -0.0503(1) 0.1794(2) -0.0555(3) 0.070(1) Uani 1.00 1 d . . .
C(20) C -0.0189(1) 0.2023(2) 0.0100(3) 0.070(1) Uani 1.00 1 d . . .
C(21) C 0.0312(1) 0.1972(2) 0.0160(2) 0.0533(9) Uani 1.00 1 d . . .
C(22) C 0.08280(8) 0.4170(1) -0.0358(1) 0.0303(6) Uani 1.00 1 d . . .
C(23) C 0.05965(9) 0.3977(1) 0.0200(2) 0.0375(6) Uani 1.00 1 d . . .
C(24) C 0.0098(1) 0.4046(1) 0.0111(2) 0.0422(7) Uani 1.00 1 d . . .
C(25) C -0.01773(9) 0.4310(1) -0.0551(2) 0.0435(7) Uani 1.00 1 d . . .
C(26) C 0.00383(9) 0.4523(1) -0.1114(2) 0.0426(7) Uani 1.00 1 d . . .
C(27) C 0.05389(9) 0.4450(1) -0.1009(2) 0.0366(6) Uani 1.00 1 d . . .
C(28) C 0.29879(9) 0.6042(1) 0.0181(2) 0.0330(6) Uani 1.00 1 d . . .
C(29) C 0.3262(1) 0.6285(1) 0.0869(2) 0.0384(7) Uani 1.00 1 d . . .
C(30) C 0.3426(1) 0.6941(1) 0.0971(2) 0.0431(7) Uani 1.00 1 d . . .
C(31) C 0.3314(1) 0.7387(1) 0.0371(2) 0.0437(7) Uani 1.00 1 d . . .
C(32) C 0.3026(1) 0.7183(1) -0.0311(2) 0.0399(7) Uani 1.00 1 d . . .
C(33) C 0.28681(9) 0.6516(1) -0.0401(2) 0.0353(6) Uani 1.00 1 d . . .
C(34) C 0.16876(9) 0.4082(1) -0.2919(2) 0.0376(6) Uani 1.00 1 d . . .
C(35) C 0.1423(1) 0.3646(2) -0.2457(2) 0.0456(7) Uani 1.00 1 d . . .
C(36) C 0.1027(1) 0.3210(2) -0.2933(2) 0.0552(9) Uani 1.00 1 d . . .
C(37) C 0.0712(1) 0.2868(2) -0.2481(2) 0.063(1) Uani 1.00 1 d . . .
C(38) C 0.24469(9) 0.4157(1) -0.1864(2) 0.0384(7) Uani 1.00 1 d . . .
C(39) C 0.2674(1) 0.3549(2) -0.2172(2) 0.0481(8) Uani 1.00 1 d . . .
C(40) C 0.2992(1) 0.3152(2) -0.1535(2) 0.0582(9) Uani 1.00 1 d . . .
C(41) C 0.3199(1) 0.2505(2) -0.1774(2) 0.068(1) Uani 1.00 1 d . . .
C(42) C 0.23177(9) 0.4919(1) -0.3000(1) 0.0378(6) Uani 1.00 1 d . . .
C(43) C 0.2645(1) 0.5512(2) -0.2655(2) 0.0493(8) Uani 1.00 1 d . . .
C(44) C 0.2915(1) 0.5805(2) -0.3202(2) 0.0539(8) Uani 1.00 1 d . . .
C(45) C 0.3220(1) 0.6416(2) -0.2868(2) 0.0615(9) Uani 1.00 1 d . . .
C(46) C 0.18287(9) 0.5058(1) -0.2023(2) 0.0368(6) Uani 1.00 1 d . . .
C(47) C 0.14294(9) 0.5502(1) -0.2500(2) 0.0390(7) Uani 1.00 1 d . . .
C(48) C 0.1270(1) 0.6031(1) -0.1994(2) 0.0424(7) Uani 1.00 1 d . . .
C(49) C 0.0804(1) 0.6403(2) -0.2375(2) 0.0487(8) Uani 1.00 1 d . . .
C(50) C 0.0941(2) 0.0507(4) 0.1821(3) 0.143(2) Uani 1.00 1 d . . .
C(51) C 0.0397(2) 0.0521(4) 0.1760(4) 0.131(2) Uani 1.00 1 d . . .
C(52) C 0.0272(2) 0.0534(3) 0.2510(3) 0.121(2) Uani 1.00 1 d . . .
H(1) H 0.0469 0.2595 -0.2813 0.076 Uiso 1.00 1 c R . .
H(2) H 0.1143 -0.0609 -0.0116 0.048 Uiso 1.00 1 c R . .
H(3) H 0.0589 0.0367 -0.0258 0.049 Uiso 1.00 1 c R . .
H(4) H 0.0553 0.3206 -0.2242 0.076 Uiso 1.00 1 c R . .
H(5) H 0.0912 0.2585 -0.2100 0.076 Uiso 1.00 1 c R . .
H(6) H 0.0821 0.3489 -0.3322 0.066 Uiso 1.00 1 c R . .
H(7) H 0.2046 0.1961 -0.0379 0.041 Uiso 1.00 1 c R . .
H(8) H 0.2215 0.3186 -0.0339 0.041 Uiso 1.00 1 c R . .
H(9) H 0.1177 0.2865 -0.3186 0.066 Uiso 1.00 1 c R . .
H(10) H 0.1659 0.3355 -0.2125 0.055 Uiso 1.00 1 c R . .
H(11) H 0.1278 0.3938 -0.2139 0.055 Uiso 1.00 1 c R . .
H(12) H 0.1268 0.5418 -0.0073 0.039 Uiso 1.00 1 c R . .
H(13) H 0.1152 0.5223 -0.2742 0.047 Uiso 1.00 1 c R . .
H(14) H 0.1845 0.3786 -0.3218 0.045 Uiso 1.00 1 c R . .
H(15) H 0.1448 0.4353 -0.3271 0.045 Uiso 1.00 1 c R . .
H(16) H 0.2707 0.4465 -0.1625 0.046 Uiso 1.00 1 c R . .
H(17) H 0.2290 0.3999 -0.1474 0.046 Uiso 1.00 1 c R . .
H(18) H 0.2417 0.3259 -0.2457 0.058 Uiso 1.00 1 c R . .
H(19) H 0.2869 0.3706 -0.2513 0.058 Uiso 1.00 1 c R . .
H(20) H 0.2802 0.3040 -0.1171 0.070 Uiso 1.00 1 c R . .
H(21) H 0.3261 0.3439 -0.1280 0.070 Uiso 1.00 1 c R . .
H(22) H 0.2936 0.2211 -0.2015 0.081 Uiso 1.00 1 c R . .
H(23) H 0.3397 0.2284 -0.1335 0.081 Uiso 1.00 1 c R . .
H(24) H 0.3396 0.2609 -0.2124 0.081 Uiso 1.00 1 c R . .
H(25) H 0.2066 0.5087 -0.3424 0.045 Uiso 1.00 1 c R . .
H(26) H 0.2514 0.4594 -0.3200 0.045 Uiso 1.00 1 c R . .
H(27) H 0.2445 0.5863 -0.2505 0.059 Uiso 1.00 1 c R . .
H(28) H 0.2879 0.5358 -0.2203 0.059 Uiso 1.00 1 c R . .
H(29) H 0.2682 0.5939 -0.3665 0.065 Uiso 1.00 1 c R . .
H(30) H 0.3128 0.5461 -0.3332 0.065 Uiso 1.00 1 c R . .
H(31) H 0.3456 0.6283 -0.2416 0.074 Uiso 1.00 1 c R . .
H(32) H 0.3010 0.6761 -0.2746 0.074 Uiso 1.00 1 c R . .
H(33) H 0.3387 0.6591 -0.3232 0.074 Uiso 1.00 1 c R . .
H(34) H 0.1690 0.4807 -0.1665 0.044 Uiso 1.00 1 c R . .
H(35) H 0.2081 0.5352 -0.1731 0.044 Uiso 1.00 1 c R . .
H(36) H 0.2037 0.6061 0.0145 0.040 Uiso 1.00 1 c R . .
H(37) H 0.1221 0.5808 -0.1541 0.051 Uiso 1.00 1 c R . .
H(38) H 0.1532 0.6360 -0.1837 0.051 Uiso 1.00 1 c R . .
H(39) H 0.0853 0.6638 -0.2816 0.058 Uiso 1.00 1 c R . .
H(40) H 0.0724 0.6724 -0.2026 0.058 Uiso 1.00 1 c R . .
H(41) H 0.0542 0.6083 -0.2525 0.058 Uiso 1.00 1 c R . .
H(42) H 0.1090 0.0904 0.2086 0.171 Uiso 1.00 1 c R . .
H(43) H 0.1001 0.0498 0.1321 0.171 Uiso 1.00 1 c R . .
H(44) H 0.1080 0.0108 0.2095 0.171 Uiso 1.00 1 c R . .
H(45) H 0.0258 0.0919 0.1473 0.157 Uiso 1.00 1 c R . .
H(46) H 0.0249 0.0124 0.1481 0.157 Uiso 1.00 1 c R . .
H(47B) H 0.1551 0.5726 -0.2894 0.047 Uiso 1.00 1 c R . .
H(48) H 0.0418 0.0935 0.2781 0.146 Uiso 1.00 1 c R . .
H(49) H 0.0420 0.0141 0.2798 0.146 Uiso 1.00 1 c R . .

loop_
_atom_site_aniso_label
_atom_site_aniso_U_11
_atom_site_aniso_U_22
_atom_site_aniso_U_33
_atom_site_aniso_U_12
_atom_site_aniso_U_13
_atom_site_aniso_U_23
F(1) 0.054(1) 0.077(2) 0.062(1) -0.0101(9) 0.0028(9) -0.006(1)
F(2) 0.046(1) 0.102(2) 0.125(2) -0.017(1) -0.015(1) 0.031(2)
F(3) 0.037(1) 0.088(2) 0.208(3) 0.013(1) 0.045(1) 0.052(2)
F(4) 0.097(2) 0.088(2) 0.173(3) 0.013(1) 0.099(2) 0.000(2)
F(5) 0.080(1) 0.063(1) 0.081(2) -0.007(1) 0.047(1) -0.015(1)
F(6) 0.0468(9) 0.060(1) 0.047(1) 0.0111(8) 0.0158(8) 0.0147(9)
F(7) 0.046(1) 0.074(1) 0.065(1) 0.0208(9) 0.0033(8) 0.004(1)
F(8) 0.0338(9) 0.072(1) 0.081(1) 0.0033(8) 0.0186(8) -0.026(1)
F(9) 0.061(1) 0.072(1) 0.068(1) -0.0053(9) 0.041(1) -0.005(1)
F(10) 0.057(1) 0.053(1) 0.040(1) 0.0028(8) 0.0182(8) 0.0062(8)
F(11) 0.065(1) 0.035(1) 0.040(1) -0.0057(7) 0.0021(8) 0.0010(8)
F(12) 0.073(1) 0.033(1) 0.058(1) -0.0033(8) 0.0031(9) 0.0125(9)
F(13) 0.077(1) 0.0210(9) 0.078(1) -0.0054(8) 0.001(1) -0.0033(9)
F(14) 0.086(1) 0.043(1) 0.053(1) -0.0092(9) -0.0055(9) -0.0087(9)
F(15) 0.066(1) 0.041(1) 0.040(1) -0.0053(8) 0.0031(8) 0.0041(8)
N(1) 0.033(1) 0.029(1) 0.042(1) 0.0018(8) 0.0102(9) 0.002(1)
N(2) 0.032(1) 0.029(1) 0.043(1) 0.0023(8) 0.0121(9) 0.002(1)
N(3) 0.033(1) 0.030(1) 0.034(1) 0.0004(8) 0.0120(9) 0.002(1)
N(4) 0.039(1) 0.037(1) 0.030(1) -0.0006(9) 0.0080(9) -0.002(1)
C(1) 0.037(1) 0.024(1) 0.039(2) -0.001(1) 0.012(1) -0.002(1)
C(2) 0.038(1) 0.029(2) 0.057(2) -0.003(1) 0.016(1) -0.001(1)
C(3) 0.035(1) 0.031(2) 0.059(2) -0.001(1) 0.018(1) 0.004(1)
C(4) 0.036(1) 0.027(2) 0.040(2) 0.001(1) 0.013(1) -0.000(1)
C(5) 0.037(1) 0.028(2) 0.041(2) 0.001(1) 0.012(1) -0.001(1)
C(6) 0.036(1) 0.029(2) 0.034(2) 0.003(1) 0.010(1) 0.001(1)
C(7) 0.035(1) 0.029(2) 0.039(2) 0.005(1) 0.011(1) 0.004(1)
C(8) 0.030(1) 0.032(2) 0.043(2) 0.001(1) 0.010(1) 0.003(1)
C(9) 0.033(1) 0.030(2) 0.034(2) -0.000(1) 0.010(1) 0.001(1)
C(10) 0.031(1) 0.030(2) 0.030(1) 0.003(1) 0.010(1) 0.001(1)
C(11) 0.037(1) 0.031(2) 0.028(1) 0.004(1) 0.010(1) 0.005(1)
C(12) 0.038(1) 0.027(2) 0.034(2) 0.006(1) 0.012(1) 0.001(1)
C(13) 0.041(1) 0.028(2) 0.033(2) 0.003(1) 0.010(1) -0.001(1)
C(14) 0.039(1) 0.025(1) 0.029(1) 0.001(1) 0.009(1) 0.001(1)
C(15) 0.041(1) 0.026(1) 0.030(2) -0.000(1) 0.011(1) -0.000(1)
C(16) 0.034(1) 0.029(2) 0.059(2) 0.002(1) 0.017(1) 0.009(1)
C(17) 0.041(2) 0.038(2) 0.070(2) -0.001(1) 0.011(2) 0.016(2)
C(18) 0.038(2) 0.053(2) 0.099(3) -0.003(1) 0.002(2) 0.027(2)
C(19) 0.042(2) 0.052(2) 0.122(4) 0.007(2) 0.028(2) 0.031(2)
C(20) 0.068(2) 0.046(2) 0.114(4) 0.012(2) 0.057(2) 0.015(2)
C(21) 0.054(2) 0.037(2) 0.076(3) -0.002(1) 0.029(2) 0.002(2)
C(22) 0.037(1) 0.019(1) 0.036(2) 0.0006(9) 0.011(1) -0.003(1)
C(23) 0.042(2) 0.034(2) 0.038(2) 0.001(1) 0.012(1) -0.001(1)
C(24) 0.045(2) 0.037(2) 0.052(2) -0.006(1) 0.027(1) -0.011(1)
C(25) 0.032(1) 0.039(2) 0.061(2) 0.002(1) 0.016(1) -0.017(2)
C(26) 0.034(2) 0.046(2) 0.044(2) 0.008(1) 0.003(1) -0.005(1)
C(27) 0.041(2) 0.032(2) 0.039(2) 0.004(1) 0.015(1) -0.000(1)
C(28) 0.036(1) 0.025(2) 0.040(2) 0.003(1) 0.013(1) 0.001(1)
C(29) 0.047(2) 0.028(2) 0.038(2) 0.003(1) 0.007(1) 0.003(1)
C(30) 0.052(2) 0.033(2) 0.041(2) 0.000(1) 0.005(1) -0.006(1)
C(31) 0.053(2) 0.018(1) 0.059(2) 0.000(1) 0.010(1) -0.005(1)
C(32) 0.047(2) 0.027(2) 0.045(2) 0.004(1) 0.010(1) 0.009(1)
C(33) 0.042(1) 0.029(2) 0.035(2) 0.002(1) 0.010(1) -0.001(1)
C(34) 0.041(1) 0.036(2) 0.034(2) -0.001(1) 0.006(1) -0.005(1)
C(35) 0.050(2) 0.044(2) 0.046(2) -0.008(1) 0.017(1) -0.005(1)
C(36) 0.061(2) 0.047(2) 0.055(2) -0.013(1) 0.008(2) 0.005(2)
C(37) 0.062(2) 0.052(2) 0.080(3) -0.017(2) 0.025(2) -0.009(2)
C(38) 0.040(1) 0.041(2) 0.033(2) 0.001(1) 0.007(1) -0.001(1)
C(39) 0.053(2) 0.048(2) 0.045(2) 0.010(1) 0.014(1) 0.001(2)
C(40) 0.067(2) 0.056(2) 0.052(2) 0.020(2) 0.014(2) 0.004(2)
C(41) 0.066(2) 0.060(3) 0.074(3) 0.021(2) 0.011(2) 0.005(2)
C(42) 0.043(2) 0.039(2) 0.031(2) -0.002(1) 0.009(1) -0.000(1)
C(43) 0.051(2) 0.055(2) 0.042(2) -0.010(1) 0.011(1) -0.001(2)
C(44) 0.061(2) 0.053(2) 0.050(2) -0.010(1) 0.018(2) -0.002(2)
C(45) 0.063(2) 0.065(3) 0.055(2) -0.023(2) 0.010(2) 0.002(2)
C(46) 0.045(2) 0.033(2) 0.035(2) -0.002(1) 0.012(1) -0.002(1)
C(47) 0.042(2) 0.038(2) 0.037(2) -0.002(1) 0.008(1) -0.001(1)
C(48) 0.050(2) 0.034(2) 0.042(2) 0.002(1) 0.008(1) -0.002(1)
C(49) 0.050(2) 0.042(2) 0.054(2) 0.005(1) 0.011(1) -0.009(2)
C(50) 0.152(5) 0.191(7) 0.077(4) -0.055(5) 0.011(3) -0.008(4)
C(51) 0.140(5) 0.153(6) 0.093(5) -0.039(4) 0.017(4) -0.001(4)
C(52) 0.142(4) 0.111(5) 0.096(4) -0.003(3) -0.000(4) 0.008(3)

loop_
_geom_bond_atom_site_label_1
_geom_bond_atom_site_label_2
_geom_bond_distance
_geom_bond_publ_flag
_geom_bond_site_symmetry_1
_geom_bond_site_symmetry_2
F(1) C(17) 1.326(4) ? . .
F(2) C(18) 1.347(4) ? . .
F(3) C(19) 1.352(4) ? . .
F(4) C(20) 1.332(6) ? . .
F(5) C(21) 1.343(4) ? . .
F(6) C(27) 1.343(4) ? . .
F(7) C(26) 1.339(3) ? . .
F(8) C(25) 1.347(3) ? . .
F(9) C(24) 1.337(4) ? . .
F(10) C(23) 1.339(3) ? . .
F(11) C(33) 1.343(3) ? . .
F(12) C(32) 1.340(3) ? . .
F(13) C(31) 1.344(3) ? . .
F(14) C(30) 1.339(3) ? . .
F(15) C(29) 1.341(3) ? . .
N(1) C(1) 1.356(3) ? . .
N(1) C(4) 1.363(3) ? . .
N(2) C(6) 1.353(3) ? . .
N(2) C(9) 1.365(3) ? . .
N(3) C(11) 1.368(3) ? . .
N(3) C(14) 1.361(3) ? . .
N(4) C(34) 1.515(3) ? . .
N(4) C(38) 1.528(3) ? . .
N(4) C(42) 1.518(4) ? . .
N(4) C(46) 1.526(4) ? . .
C(1) C(2) 1.453(4) ? . .
C(1) C(15) 1.415(4) ? . 55507
C(2) C(3) 1.337(4) ? . .
C(3) C(4) 1.455(4) ? . .
C(4) C(5) 1.403(4) ? . .
C(5) C(6) 1.401(4) ? . .
C(5) C(16) 1.500(4) ? . .
C(6) C(7) 1.459(4) ? . .
C(7) C(8) 1.342(4) ? . .
C(8) C(9) 1.461(4) ? . .
C(9) C(10) 1.404(4) ? . .
C(10) C(11) 1.406(3) ? . .
C(10) C(22) 1.503(3) ? . .
C(11) C(12) 1.449(4) ? . .
C(12) C(13) 1.345(4) ? . .
C(13) C(14) 1.460(4) ? . .
C(14) C(15) 1.407(4) ? . .
C(15) C(1) 1.415(4) ? . 55507
C(15) C(28) 1.495(4) ? . .
C(16) C(17) 1.390(4) ? . .
C(16) C(21) 1.369(5) ? . .
C(17) C(18) 1.378(4) ? . .
C(18) C(19) 1.349(7) ? . .
C(19) C(20) 1.374(6) ? . .
C(20) C(21) 1.391(5) ? . .
C(21) F(5) 1.343(4) ? . .
C(21) C(16) 1.369(5) ? . .
C(21) C(20) 1.391(5) ? . .
C(22) C(23) 1.381(4) ? . .
C(22) C(27) 1.378(3) ? . .
C(23) C(24) 1.379(4) ? . .
C(24) C(25) 1.366(4) ? . .
C(25) C(26) 1.373(5) ? . .
C(26) C(27) 1.382(4) ? . .
C(28) C(29) 1.386(4) ? . .
C(28) C(33) 1.390(4) ? . .
C(29) C(30) 1.370(4) ? . .
C(30) C(31) 1.376(4) ? . .
C(31) C(32) 1.367(4) ? . .
C(32) C(33) 1.384(4) ? . .
C(34) C(35) 1.515(4) ? . .
C(35) C(36) 1.505(4) ? . .
C(36) C(37) 1.502(5) ? . .
C(38) C(39) 1.524(4) ? . .
C(39) C(40) 1.499(4) ? . .
C(40) C(41) 1.507(5) ? . .
C(42) C(43) 1.524(4) ? . .
C(43) C(44) 1.504(5) ? . .
C(44) C(45) 1.517(5) ? . .
C(46) C(47) 1.520(4) ? . .
C(47) C(48) 1.525(4) ? . .
C(48) C(49) 1.516(4) ? . .
C(50) C(51) 1.509(9) ? . .
C(51) C(52) 1.484(9) ? . .
C(52) C(52) 1.519(7) ? . 55502
C(2) H(2) 0.9300 ? . .
C(3) H(3) 0.9302 ? . .
C(7) H(7) 0.9300 ? . .
C(8) H(8) 0.9301 ? . .
C(12) H(12) 0.9297 ? . .
C(13) H(36) 0.9300 ? . .
C(34) H(14) 0.9699 ? . .
C(34) H(15) 0.9701 ? . .
C(35) H(10) 0.9700 ? . .
C(35) H(11) 0.9700 ? . .
C(36) H(6) 0.9701 ? . .
C(36) H(9) 0.9700 ? . .
C(37) H(1) 0.9599 ? . .
C(37) H(4) 0.9601 ? . .
C(37) H(5) 0.9600 ? . .
C(38) H(16) 0.9700 ? . .
C(38) H(17) 0.9701 ? . .
C(39) H(18) 0.9699 ? . .
C(39) H(19) 0.9701 ? . .
C(40) H(20) 0.9698 ? . .
C(40) H(21) 0.9701 ? . .
C(41) H(22) 0.9600 ? . .
C(41) H(23) 0.9599 ? . .
C(41) H(24) 0.9603 ? . .
C(42) H(25) 0.9700 ? . .
C(42) H(26) 0.9700 ? . .
C(43) H(27) 0.9701 ? . .
C(43) H(28) 0.9701 ? . .
C(44) H(29) 0.9700 ? . .
C(44) H(30) 0.9699 ? . .
C(45) H(31) 0.9599 ? . .
C(45) H(32) 0.9600 ? . .
C(45) H(33) 0.9601 ? . .
C(46) H(34) 0.9698 ? . .
C(46) H(35) 0.9701 ? . .
C(47) H(13) 0.9699 ? . .
C(47) H(47B) 0.9701 ? . .
C(48) H(37) 0.9700 ? . .
C(48) H(38) 0.9701 ? . .
C(49) H(39) 0.9602 ? . .
C(49) H(40) 0.9600 ? . .
C(49) H(41) 0.9600 ? . .
C(50) H(42) 0.9601 ? . .
C(50) H(43) 0.9600 ? . .
C(50) H(44) 0.9599 ? . .
C(51) H(45) 0.9700 ? . .
C(51) H(46) 0.9700 ? . .
C(52) H(48) 0.9700 ? . .
C(52) H(49) 0.9701 ? . .
